data_7006224
loop_
_publ_author_name
'Konkol, Marcin'
'Spaniol, Thomas P.'
'Kondracka, Ma\/lgorzata'
'Okuda, Jun'

_publ_section_title
;
 Lutetium alkyl and hydride complexes in a non-cyclopentadienyl
 coordination environment.
;
_journal_issue 36
_journal_name_full 'Dalton transactions (Cambridge, England : 2003)'
_journal_page_first 4095
_journal_page_last 4102
_journal_paper_doi 10.1039/b710228n
_journal_year 2007
_chemical_formula_sum 'C32 H51 Lu O3 S2 Si'
_chemical_formula_weight 750.94
_chemical_name_common
;
Tetrahydrofurane-1,4-dithiabutanediyl-bis(6-tert-butyl-4-
methylphenolato)-trimethylsilylmethyl-lutetium(iii)
;
_chemical_name_systematic
;
Tetrahydrofurane-1,4-dithiabutanediyl-bis(6-tert-butyl-4-methylphenolato)-
trimethylsilylmethyl-lutetium(III)
;
_space_group_IT_number 2
_symmetry_cell_setting triclinic
_symmetry_space_group_name_Hall '-P 1'
_symmetry_space_group_name_H-M 'P -1'
_atom_sites_solution_hydrogens geom
_atom_sites_solution_primary direct
_atom_sites_solution_secondary difmap
_audit_creation_method SHELXL-97
_cell_angle_alpha 75.023(4)
_cell_angle_beta 82.049(5)
_cell_angle_gamma 75.436(4)
_cell_formula_units_Z 2
_cell_length_a 8.7517(17)
_cell_length_b 12.703(2)
_cell_length_c 16.986(3)
_cell_measurement_reflns_used 982
_cell_measurement_temperature 150(2)
_cell_measurement_theta_max 23.41
_cell_measurement_theta_min 2.33
_cell_volume 1760.2(5)
_computing_cell_refinement 'Bruker SMART (2001)'
_computing_data_collection 'Bruker SMART (2001)'
_computing_data_reduction 'Bruker SAINT+ (1999)'
_computing_structure_refinement 'SHELXL-97 (Sheldrick, 1997)'
_computing_structure_solution 'SHELXS-86 (Sheldrick, 1986)'
_diffrn_ambient_temperature 150(2)
_diffrn_measured_fraction_theta_full 0.992
_diffrn_measured_fraction_theta_max 0.992
_diffrn_measurement_device_type 'CCD area detector'
_diffrn_measurement_method 'phi and omega scans'
_diffrn_radiation_monochromator graphite
_diffrn_radiation_source 'fine-focus sealed tube'
_diffrn_radiation_type MoK\a
_diffrn_radiation_wavelength 0.71073
_diffrn_reflns_av_R_equivalents 0.0503
_diffrn_reflns_av_sigmaI/netI 0.0613
_diffrn_reflns_limit_h_max 11
_diffrn_reflns_limit_h_min -11
_diffrn_reflns_limit_k_max 16
_diffrn_reflns_limit_k_min -16
_diffrn_reflns_limit_l_max 22
_diffrn_reflns_limit_l_min -22
_diffrn_reflns_number 24117
_diffrn_reflns_theta_full 28.35
_diffrn_reflns_theta_max 28.35
_diffrn_reflns_theta_min 2.33
_exptl_absorpt_coefficient_mu 2.985
_exptl_absorpt_correction_T_max 0.8651
_exptl_absorpt_correction_T_min 0.4781
_exptl_absorpt_correction_type empirical
_exptl_absorpt_process_details 'Bruker SADABS'
_exptl_crystal_colour colourless
_exptl_crystal_density_diffrn 1.417
_exptl_crystal_density_method 'not measured'
_exptl_crystal_description plate
_exptl_crystal_F_000 768
_exptl_crystal_size_max 0.29
_exptl_crystal_size_mid 0.21
_exptl_crystal_size_min 0.05
_refine_diff_density_max 1.379
_refine_diff_density_min -1.011
_refine_diff_density_rms 0.125
_refine_ls_extinction_method none
_refine_ls_goodness_of_fit_ref 1.100
_refine_ls_hydrogen_treatment noref
_refine_ls_matrix_type full
_refine_ls_number_parameters 363
_refine_ls_number_reflns 8702
_refine_ls_number_restraints 0
_refine_ls_restrained_S_all 1.100
_refine_ls_R_factor_all 0.0482
_refine_ls_R_factor_gt 0.0413
_refine_ls_shift/su_max 0.001
_refine_ls_shift/su_mean 0.000
_refine_ls_structure_factor_coef Fsqd
_refine_ls_weighting_details 'calc w=1/[\s^2^(Fo^2^)+(0.0306P)^2^+0.0000P] where P=(Fo^2^+2Fc^2^)/3'
_refine_ls_weighting_scheme calc
_refine_ls_wR_factor_gt 0.0843
_refine_ls_wR_factor_ref 0.0873
_reflns_number_gt 7813
_reflns_number_total 8702
_reflns_threshold_expression >2sigma(I)
_cod_data_source_file b710228n.txt
_cod_data_source_block mk2
_cod_original_cell_volume 1760.1(6)
_cod_database_code 7006224

loop_
_symmetry_equiv_pos_as_xyz
'x, y, z'
'-x, -y, -z'

loop_
_atom_site_label
_atom_site_type_symbol
_atom_site_fract_x
_atom_site_fract_y
_atom_site_fract_z
_atom_site_U_iso_or_equiv
_atom_site_adp_type
_atom_site_occupancy
_atom_site_symmetry_multiplicity
_atom_site_calc_flag
_atom_site_refinement_flags
_atom_site_disorder_assembly
_atom_site_disorder_group
Si Si 0.11966(15) 0.34348(10) 0.37775(8) 0.0352(3) Uani 1 1 d . . .
S1 S 0.04311(14) 0.04481(8) 0.13083(7) 0.0327(2) Uani 1 1 d . . .
S2 S 0.36062(13) 0.13197(8) 0.17985(7) 0.0330(2) Uani 1 1 d . . .
Lu Lu 0.068524(19) 0.125466(13) 0.276223(10) 0.02507(6) Uani 1 1 d . . .
O1 O -0.0544(3) 0.2542(2) 0.18691(17) 0.0290(6) Uani 1 1 d . . .
O2 O 0.2234(3) -0.0340(2) 0.30515(17) 0.0313(6) Uani 1 1 d . . .
O3 O -0.1501(3) 0.0641(2) 0.32943(18) 0.0364(7) Uani 1 1 d . . .
C1 C -0.1053(5) 0.2662(3) 0.1140(2) 0.0283(9) Uani 1 1 d . . .
C2 C -0.0713(5) 0.1737(3) 0.0778(3) 0.0302(9) Uani 1 1 d . . .
C3 C -0.1250(5) 0.1812(4) 0.0028(3) 0.0350(10) Uani 1 1 d . . .
H3 H -0.1011 0.1171 -0.0196 0.042 Uiso 1 1 calc R . .
C4 C -0.2125(5) 0.2805(4) -0.0393(3) 0.0357(10) Uani 1 1 d . . .
C5 C -0.2425(5) 0.3721(4) -0.0048(3) 0.0334(10) Uani 1 1 d . . .
H5 H -0.3014 0.4412 -0.0342 0.040 Uiso 1 1 calc R . .
C6 C -0.1922(5) 0.3698(3) 0.0699(2) 0.0268(8) Uani 1 1 d . . .
C7 C -0.2698(6) 0.2913(4) -0.1217(3) 0.0520(14) Uani 1 1 d . . .
H7A H -0.2029 0.2327 -0.1471 0.078 Uiso 1 1 calc R . .
H7B H -0.2640 0.3649 -0.1568 0.078 Uiso 1 1 calc R . .
H7C H -0.3797 0.2832 -0.1144 0.078 Uiso 1 1 calc R . .
C8 C -0.2296(5) 0.4745(3) 0.1051(3) 0.0324(9) Uani 1 1 d . . .
C9 C -0.0758(5) 0.4979(4) 0.1231(3) 0.0403(11) Uani 1 1 d . . .
H9A H -0.1012 0.5624 0.1479 0.060 Uiso 1 1 calc R . .
H9B H -0.0095 0.5139 0.0720 0.060 Uiso 1 1 calc R . .
H9C H -0.0186 0.4322 0.1609 0.060 Uiso 1 1 calc R . .
C10 C -0.3410(5) 0.4569(4) 0.1827(3) 0.0401(11) Uani 1 1 d . . .
H10A H -0.4390 0.4433 0.1697 0.060 Uiso 1 1 calc R . .
H10B H -0.3659 0.5238 0.2049 0.060 Uiso 1 1 calc R . .
H10C H -0.2895 0.3923 0.2234 0.060 Uiso 1 1 calc R . .
C11 C -0.3126(6) 0.5787(3) 0.0446(3) 0.0436(12) Uani 1 1 d . . .
H11A H -0.4136 0.5676 0.0333 0.065 Uiso 1 1 calc R . .
H11B H -0.2451 0.5909 -0.0065 0.065 Uiso 1 1 calc R . .
H11C H -0.3322 0.6439 0.0683 0.065 Uiso 1 1 calc R . .
C12 C 0.2351(5) 0.0434(4) 0.0742(3) 0.0389(11) Uani 1 1 d . . .
H12A H 0.3071 -0.0295 0.0950 0.047 Uiso 1 1 calc R . .
H12B H 0.2226 0.0488 0.0161 0.047 Uiso 1 1 calc R . .
C13 C 0.3123(6) 0.1344(4) 0.0782(3) 0.0400(11) Uani 1 1 d . . .
H13A H 0.2410 0.2075 0.0567 0.048 Uiso 1 1 calc R . .
H13B H 0.4110 0.1293 0.0416 0.048 Uiso 1 1 calc R . .
C14 C 0.4527(5) -0.0113(3) 0.2163(2) 0.0272(9) Uani 1 1 d . . .
C15 C 0.3675(5) -0.0787(3) 0.2767(2) 0.0280(9) Uani 1 1 d . . .
C16 C 0.4437(5) -0.1933(3) 0.3066(2) 0.0272(9) Uani 1 1 d . . .
C17 C 0.5955(5) -0.2307(3) 0.2741(3) 0.0326(9) Uani 1 1 d . . .
H17 H 0.6461 -0.3069 0.2937 0.039 Uiso 1 1 calc R . .
C18 C 0.6801(5) -0.1637(3) 0.2141(3) 0.0347(10) Uani 1 1 d . . .
C19 C 0.6064(5) -0.0530(3) 0.1864(3) 0.0319(9) Uani 1 1 d . . .
H19 H 0.6608 -0.0049 0.1465 0.038 Uiso 1 1 calc R . .
C20 C 0.8469(5) -0.2106(4) 0.1838(3) 0.0496(13) Uani 1 1 d . . .
H20A H 0.8458 -0.2310 0.1321 0.074 Uiso 1 1 calc R . .
H20B H 0.8937 -0.2772 0.2244 0.074 Uiso 1 1 calc R . .
H20C H 0.9099 -0.1542 0.1752 0.074 Uiso 1 1 calc R . .
C21 C 0.3589(5) -0.2695(3) 0.3738(3) 0.0297(9) Uani 1 1 d . . .
C22 C 0.2061(5) -0.2792(4) 0.3440(3) 0.0367(10) Uani 1 1 d . . .
H22A H 0.1424 -0.2042 0.3226 0.055 Uiso 1 1 calc R . .
H22B H 0.1455 -0.3192 0.3897 0.055 Uiso 1 1 calc R . .
H22C H 0.2331 -0.3203 0.3006 0.055 Uiso 1 1 calc R . .
C23 C 0.3216(6) -0.2225(4) 0.4505(3) 0.0403(11) Uani 1 1 d . . .
H23A H 0.4193 -0.2125 0.4667 0.060 Uiso 1 1 calc R . .
H23B H 0.2762 -0.2748 0.4950 0.060 Uiso 1 1 calc R . .
H23C H 0.2456 -0.1502 0.4389 0.060 Uiso 1 1 calc R . .
C24 C 0.4604(5) -0.3886(3) 0.3976(3) 0.0396(11) Uani 1 1 d . . .
H24A H 0.4816 -0.4222 0.3502 0.059 Uiso 1 1 calc R . .
H24B H 0.4037 -0.4336 0.4421 0.059 Uiso 1 1 calc R . .
H24C H 0.5608 -0.3862 0.4157 0.059 Uiso 1 1 calc R . .
C25 C 0.1001(5) 0.2005(4) 0.3832(3) 0.0356(10) Uani 1 1 d . . .
H25A H 0.0092 0.1890 0.4235 0.043 Uiso 1 1 calc R . .
H25B H 0.1951 0.1503 0.4091 0.043 Uiso 1 1 calc R . .
C26 C 0.2654(6) 0.3872(4) 0.2919(3) 0.0562(14) Uani 1 1 d . . .
H26A H 0.3700 0.3375 0.3015 0.084 Uiso 1 1 calc R . .
H26B H 0.2710 0.4643 0.2887 0.084 Uiso 1 1 calc R . .
H26C H 0.2317 0.3827 0.2404 0.084 Uiso 1 1 calc R . .
C27 C 0.1906(6) 0.3578(5) 0.4731(3) 0.0550(14) Uani 1 1 d . . .
H27A H 0.1192 0.3334 0.5203 0.082 Uiso 1 1 calc R . .
H27B H 0.1919 0.4362 0.4681 0.082 Uiso 1 1 calc R . .
H27C H 0.2978 0.3113 0.4807 0.082 Uiso 1 1 calc R . .
C28 C -0.0748(6) 0.4460(4) 0.3615(3) 0.0485(13) Uani 1 1 d . . .
H28A H -0.1181 0.4393 0.3132 0.073 Uiso 1 1 calc R . .
H28B H -0.0594 0.5220 0.3530 0.073 Uiso 1 1 calc R . .
H28C H -0.1487 0.4304 0.4096 0.073 Uiso 1 1 calc R . .
C29 C -0.3086(5) 0.1299(4) 0.3148(4) 0.0567(15) Uani 1 1 d . . .
H29A H -0.3358 0.1300 0.2601 0.068 Uiso 1 1 calc R . .
H29B H -0.3168 0.2081 0.3174 0.068 Uiso 1 1 calc R . .
C30 C -0.4177(6) 0.0776(5) 0.3797(4) 0.0569(15) Uani 1 1 d . . .
H30A H -0.5157 0.0769 0.3569 0.068 Uiso 1 1 calc R . .
H30B H -0.4465 0.1179 0.4241 0.068 Uiso 1 1 calc R . .
C31 C -0.3239(7) -0.0390(5) 0.4099(4) 0.0700(19) Uani 1 1 d . . .
H31A H -0.3491 -0.0656 0.4693 0.084 Uiso 1 1 calc R . .
H31B H -0.3481 -0.0906 0.3811 0.084 Uiso 1 1 calc R . .
C32 C -0.1612(7) -0.0339(5) 0.3934(4) 0.090(3) Uani 1 1 d . . .
H32A H -0.0986 -0.1018 0.3761 0.108 Uiso 1 1 calc R . .
H32B H -0.1186 -0.0298 0.4433 0.108 Uiso 1 1 calc R . .

loop_
_atom_site_aniso_label
_atom_site_aniso_U_11
_atom_site_aniso_U_22
_atom_site_aniso_U_33
_atom_site_aniso_U_23
_atom_site_aniso_U_13
_atom_site_aniso_U_12
Si 0.0333(7) 0.0345(7) 0.0393(7) -0.0126(6) -0.0031(5) -0.0060(5)
S1 0.0423(6) 0.0213(5) 0.0328(6) -0.0066(4) -0.0052(5) -0.0028(4)
S2 0.0315(6) 0.0213(5) 0.0420(6) -0.0036(4) 0.0034(5) -0.0054(4)
Lu 0.02366(10) 0.02139(9) 0.02731(10) -0.00422(7) -0.00161(7) -0.00166(6)
O1 0.0348(16) 0.0209(13) 0.0281(15) -0.0049(11) -0.0049(12) -0.0004(12)
O2 0.0280(15) 0.0225(14) 0.0350(16) 0.0007(12) 0.0017(12) -0.0006(12)
O3 0.0304(16) 0.0341(16) 0.0400(18) 0.0016(14) -0.0041(13) -0.0088(13)
C1 0.027(2) 0.027(2) 0.029(2) -0.0052(17) -0.0009(17) -0.0055(17)
C2 0.034(2) 0.0222(19) 0.032(2) -0.0052(17) -0.0040(18) -0.0025(17)
C3 0.035(2) 0.033(2) 0.037(2) -0.0130(19) -0.0041(19) -0.0032(19)
C4 0.030(2) 0.044(3) 0.032(2) -0.012(2) -0.0062(18) -0.0003(19)
C5 0.029(2) 0.033(2) 0.030(2) -0.0009(18) -0.0012(17) -0.0001(18)
C6 0.022(2) 0.025(2) 0.030(2) -0.0036(17) -0.0010(16) -0.0037(16)
C7 0.050(3) 0.057(3) 0.044(3) -0.023(3) -0.017(2) 0.013(3)
C8 0.035(2) 0.024(2) 0.034(2) -0.0046(18) -0.0005(18) -0.0028(18)
C9 0.044(3) 0.026(2) 0.051(3) -0.012(2) -0.001(2) -0.007(2)
C10 0.037(3) 0.034(2) 0.043(3) -0.010(2) 0.006(2) -0.001(2)
C11 0.047(3) 0.025(2) 0.048(3) -0.003(2) -0.003(2) 0.004(2)
C12 0.042(3) 0.036(2) 0.031(2) -0.012(2) 0.000(2) 0.006(2)
C13 0.041(3) 0.031(2) 0.036(3) 0.0017(19) 0.004(2) 0.001(2)
C14 0.028(2) 0.0181(18) 0.033(2) -0.0023(16) -0.0057(17) -0.0023(16)
C15 0.028(2) 0.025(2) 0.032(2) -0.0064(17) -0.0043(17) -0.0067(17)
C16 0.029(2) 0.026(2) 0.028(2) -0.0063(17) -0.0111(17) -0.0039(17)
C17 0.033(2) 0.026(2) 0.038(2) -0.0081(18) -0.0058(19) -0.0027(18)
C18 0.028(2) 0.030(2) 0.046(3) -0.016(2) 0.0037(19) -0.0033(18)
C19 0.027(2) 0.029(2) 0.039(2) -0.0058(19) 0.0039(18) -0.0104(17)
C20 0.037(3) 0.033(2) 0.075(4) -0.019(3) 0.016(3) -0.004(2)
C21 0.030(2) 0.028(2) 0.029(2) -0.0043(17) -0.0059(17) -0.0033(17)
C22 0.037(3) 0.030(2) 0.043(3) -0.0013(19) -0.005(2) -0.0134(19)
C23 0.043(3) 0.043(3) 0.033(2) -0.006(2) -0.004(2) -0.008(2)
C24 0.041(3) 0.029(2) 0.042(3) -0.001(2) -0.005(2) -0.004(2)
C25 0.036(2) 0.036(2) 0.031(2) -0.0088(19) -0.0028(19) -0.0011(19)
C26 0.054(3) 0.049(3) 0.067(4) -0.015(3) 0.008(3) -0.019(3)
C27 0.056(3) 0.057(3) 0.060(4) -0.024(3) -0.019(3) -0.008(3)
C28 0.044(3) 0.048(3) 0.051(3) -0.019(3) -0.005(2) 0.001(2)
C29 0.026(3) 0.052(3) 0.081(4) 0.002(3) -0.007(3) -0.005(2)
C30 0.037(3) 0.067(4) 0.065(4) -0.016(3) 0.005(3) -0.013(3)
C31 0.047(3) 0.083(5) 0.068(4) 0.013(3) 0.000(3) -0.025(3)
C32 0.052(4) 0.067(4) 0.107(6) 0.047(4) 0.010(4) -0.009(3)

loop_
_atom_type_symbol
_atom_type_description
_atom_type_scat_dispersion_real
_atom_type_scat_dispersion_imag
_atom_type_scat_source
C C 0.0030 0.0020 'International Tables Vol C Tables 4.2.6.8 and 6.1.1.4'
H H 0.0000 0.0000 'International Tables Vol C Tables 4.2.6.8 and 6.1.1.4'
Lu Lu -0.4720 5.8580 'International Tables Vol C Tables 4.2.6.8 and 6.1.1.4'
O O 0.0110 0.0060 'International Tables Vol C Tables 4.2.6.8 and 6.1.1.4'
S S 0.1250 0.1230 'International Tables Vol C Tables 4.2.6.8 and 6.1.1.4'
Si Si 0.0820 0.0700 'International Tables Vol C Tables 4.2.6.8 and 6.1.1.4'

loop_
_geom_angle_atom_site_label_1
_geom_angle_atom_site_label_2
_geom_angle_atom_site_label_3
_geom_angle
_geom_angle_site_symmetry_1
_geom_angle_site_symmetry_3
_geom_angle_publ_flag
C25 Si C26 110.7(2) . . ?
C25 Si C28 110.9(2) . . ?
C26 Si C28 108.4(2) . . ?
C25 Si C27 113.2(2) . . ?
C26 Si C27 106.6(3) . . ?
C28 Si C27 106.8(2) . . ?
C2 S1 C12 101.2(2) . . ?
C2 S1 Lu 95.44(14) . . ?
C12 S1 Lu 104.10(15) . . ?
C14 S2 C13 102.1(2) . . ?
C14 S2 Lu 96.36(14) . . ?
C13 S2 Lu 103.31(16) . . ?
O1 Lu O2 147.93(11) . . ?
O1 Lu O3 92.55(11) . . ?
O2 Lu O3 94.76(11) . . ?
O1 Lu C25 108.71(13) . . ?
O2 Lu C25 101.10(13) . . ?
O3 Lu C25 98.08(14) . . ?
O1 Lu S2 91.15(8) . . ?
O2 Lu S2 71.07(8) . . ?
O3 Lu S2 157.46(8) . . ?
C25 Lu S2 101.76(12) . . ?
O1 Lu S1 68.62(8) . . ?
O2 Lu S1 80.72(8) . . ?
O3 Lu S1 86.42(8) . . ?
C25 Lu S1 174.95(11) . . ?
S2 Lu S1 74.28(3) . . ?
C1 O1 Lu 137.9(2) . . ?
C15 O2 Lu 134.3(2) . . ?
C32 O3 C29 108.3(4) . . ?
C32 O3 Lu 127.3(3) . . ?
C29 O3 Lu 123.6(3) . . ?
O1 C1 C2 119.7(4) . . ?
O1 C1 C6 122.5(4) . . ?
C2 C1 C6 117.9(4) . . ?
C3 C2 C1 121.9(4) . . ?
C3 C2 S1 119.9(3) . . ?
C1 C2 S1 118.3(3) . . ?
C4 C3 C2 120.6(4) . . ?
C4 C3 H3 119.7 . . ?
C2 C3 H3 119.7 . . ?
C3 C4 C5 117.6(4) . . ?
C3 C4 C7 121.6(4) . . ?
C5 C4 C7 120.8(4) . . ?
C4 C5 C6 124.5(4) . . ?
C4 C5 H5 117.8 . . ?
C6 C5 H5 117.8 . . ?
C5 C6 C1 117.6(4) . . ?
C5 C6 C8 122.0(4) . . ?
C1 C6 C8 120.4(4) . . ?
C4 C7 H7A 109.5 . . ?
C4 C7 H7B 109.5 . . ?
H7A C7 H7B 109.5 . . ?
C4 C7 H7C 109.5 . . ?
H7A C7 H7C 109.5 . . ?
H7B C7 H7C 109.5 . . ?
C10 C8 C11 107.6(4) . . ?
C10 C8 C9 110.9(4) . . ?
C11 C8 C9 107.3(4) . . ?
C10 C8 C6 109.4(3) . . ?
C11 C8 C6 111.6(4) . . ?
C9 C8 C6 110.1(3) . . ?
C8 C9 H9A 109.5 . . ?
C8 C9 H9B 109.5 . . ?
H9A C9 H9B 109.5 . . ?
C8 C9 H9C 109.5 . . ?
H9A C9 H9C 109.5 . . ?
H9B C9 H9C 109.5 . . ?
C8 C10 H10A 109.5 . . ?
C8 C10 H10B 109.5 . . ?
H10A C10 H10B 109.5 . . ?
C8 C10 H10C 109.5 . . ?
H10A C10 H10C 109.5 . . ?
H10B C10 H10C 109.5 . . ?
C8 C11 H11A 109.5 . . ?
C8 C11 H11B 109.5 . . ?
H11A C11 H11B 109.5 . . ?
C8 C11 H11C 109.5 . . ?
H11A C11 H11C 109.5 . . ?
H11B C11 H11C 109.5 . . ?
C13 C12 S1 115.6(3) . . ?
C13 C12 H12A 108.4 . . ?
S1 C12 H12A 108.4 . . ?
C13 C12 H12B 108.4 . . ?
S1 C12 H12B 108.4 . . ?
H12A C12 H12B 107.4 . . ?
C12 C13 S2 115.2(3) . . ?
C12 C13 H13A 108.5 . . ?
S2 C13 H13A 108.5 . . ?
C12 C13 H13B 108.5 . . ?
S2 C13 H13B 108.5 . . ?
H13A C13 H13B 107.5 . . ?
C19 C14 C15 122.1(4) . . ?
C19 C14 S2 119.6(3) . . ?
C15 C14 S2 118.3(3) . . ?
O2 C15 C14 119.8(3) . . ?
O2 C15 C16 122.4(4) . . ?
C14 C15 C16 117.8(4) . . ?
C17 C16 C15 117.7(4) . . ?
C17 C16 C21 122.2(4) . . ?
C15 C16 C21 120.1(4) . . ?
C16 C17 C18 124.4(4) . . ?
C16 C17 H17 117.8 . . ?
C18 C17 H17 117.8 . . ?
C19 C18 C17 117.4(4) . . ?
C19 C18 C20 121.6(4) . . ?
C17 C18 C20 120.9(4) . . ?
C18 C19 C14 120.5(4) . . ?
C18 C19 H19 119.8 . . ?
C14 C19 H19 119.8 . . ?
C18 C20 H20A 109.5 . . ?
C18 C20 H20B 109.5 . . ?
H20A C20 H20B 109.5 . . ?
C18 C20 H20C 109.5 . . ?
H20A C20 H20C 109.5 . . ?
H20B C20 H20C 109.5 . . ?
C16 C21 C23 109.6(3) . . ?
C16 C21 C24 112.1(4) . . ?
C23 C21 C24 107.7(3) . . ?
C16 C21 C22 110.2(3) . . ?
C23 C21 C22 110.5(4) . . ?
C24 C21 C22 106.7(3) . . ?
C21 C22 H22A 109.5 . . ?
C21 C22 H22B 109.5 . . ?
H22A C22 H22B 109.5 . . ?
C21 C22 H22C 109.5 . . ?
H22A C22 H22C 109.5 . . ?
H22B C22 H22C 109.5 . . ?
C21 C23 H23A 109.5 . . ?
C21 C23 H23B 109.5 . . ?
H23A C23 H23B 109.5 . . ?
C21 C23 H23C 109.5 . . ?
H23A C23 H23C 109.5 . . ?
H23B C23 H23C 109.5 . . ?
C21 C24 H24A 109.5 . . ?
C21 C24 H24B 109.5 . . ?
H24A C24 H24B 109.5 . . ?
C21 C24 H24C 109.5 . . ?
H24A C24 H24C 109.5 . . ?
H24B C24 H24C 109.5 . . ?
Si C25 Lu 127.9(2) . . ?
Si C25 H25A 105.3 . . ?
Lu C25 H25A 105.3 . . ?
Si C25 H25B 105.3 . . ?
Lu C25 H25B 105.3 . . ?
H25A C25 H25B 106.0 . . ?
Si C26 H26A 109.5 . . ?
Si C26 H26B 109.5 . . ?
H26A C26 H26B 109.5 . . ?
Si C26 H26C 109.5 . . ?
H26A C26 H26C 109.5 . . ?
H26B C26 H26C 109.5 . . ?
Si C27 H27A 109.5 . . ?
Si C27 H27B 109.5 . . ?
H27A C27 H27B 109.5 . . ?
Si C27 H27C 109.5 . . ?
H27A C27 H27C 109.5 . . ?
H27B C27 H27C 109.5 . . ?
Si C28 H28A 109.5 . . ?
Si C28 H28B 109.5 . . ?
H28A C28 H28B 109.5 . . ?
Si C28 H28C 109.5 . . ?
H28A C28 H28C 109.5 . . ?
H28B C28 H28C 109.5 . . ?
O3 C29 C30 107.0(4) . . ?
O3 C29 H29A 110.3 . . ?
C30 C29 H29A 110.3 . . ?
O3 C29 H29B 110.3 . . ?
C30 C29 H29B 110.3 . . ?
H29A C29 H29B 108.6 . . ?
C29 C30 C31 103.8(4) . . ?
C29 C30 H30A 111.0 . . ?
C31 C30 H30A 111.0 . . ?
C29 C30 H30B 111.0 . . ?
C31 C30 H30B 111.0 . . ?
H30A C30 H30B 109.0 . . ?
C32 C31 C30 106.3(5) . . ?
C32 C31 H31A 110.5 . . ?
C30 C31 H31A 110.5 . . ?
C32 C31 H31B 110.5 . . ?
C30 C31 H31B 110.5 . . ?
H31A C31 H31B 108.7 . . ?
C31 C32 O3 108.3(5) . . ?
C31 C32 H32A 110.0 . . ?
O3 C32 H32A 110.0 . . ?
C31 C32 H32B 110.0 . . ?
O3 C32 H32B 110.0 . . ?
H32A C32 H32B 108.4 . . ?

loop_
_geom_bond_atom_site_label_1
_geom_bond_atom_site_label_2
_geom_bond_distance
_geom_bond_site_symmetry_2
_geom_bond_publ_flag
Si C25 1.844(5) . ?
Si C26 1.867(5) . ?
Si C28 1.870(5) . ?
Si C27 1.879(5) . ?
S1 C2 1.777(4) . ?
S1 C12 1.815(5) . ?
S1 Lu 2.9619(12) . ?
S2 C14 1.779(4) . ?
S2 C13 1.825(5) . ?
S2 Lu 2.8461(12) . ?
Lu O1 2.101(3) . ?
Lu O2 2.115(3) . ?
Lu O3 2.234(3) . ?
Lu C25 2.335(4) . ?
O1 C1 1.333(5) . ?
O2 C15 1.327(5) . ?
O3 C32 1.440(6) . ?
O3 C29 1.446(5) . ?
C1 C2 1.412(6) . ?
C1 C6 1.420(5) . ?
C2 C3 1.391(6) . ?
C3 C4 1.374(6) . ?
C3 H3 0.9500 . ?
C4 C5 1.388(6) . ?
C4 C7 1.512(6) . ?
C5 C6 1.390(6) . ?
C5 H5 0.9500 . ?
C6 C8 1.540(6) . ?
C7 H7A 0.9800 . ?
C7 H7B 0.9800 . ?
C7 H7C 0.9800 . ?
C8 C10 1.530(6) . ?
C8 C11 1.535(6) . ?
C8 C9 1.535(6) . ?
C9 H9A 0.9800 . ?
C9 H9B 0.9800 . ?
C9 H9C 0.9800 . ?
C10 H10A 0.9800 . ?
C10 H10B 0.9800 . ?
C10 H10C 0.9800 . ?
C11 H11A 0.9800 . ?
C11 H11B 0.9800 . ?
C11 H11C 0.9800 . ?
C12 C13 1.498(6) . ?
C12 H12A 0.9900 . ?
C12 H12B 0.9900 . ?
C13 H13A 0.9900 . ?
C13 H13B 0.9900 . ?
C14 C19 1.393(5) . ?
C14 C15 1.412(5) . ?
C15 C16 1.431(5) . ?
C16 C17 1.382(6) . ?
C16 C21 1.531(6) . ?
C17 C18 1.404(6) . ?
C17 H17 0.9500 . ?
C18 C19 1.378(6) . ?
C18 C20 1.505(6) . ?
C19 H19 0.9500 . ?
C20 H20A 0.9800 . ?
C20 H20B 0.9800 . ?
C20 H20C 0.9800 . ?
C21 C23 1.532(6) . ?
C21 C24 1.533(5) . ?
C21 C22 1.537(6) . ?
C22 H22A 0.9800 . ?
C22 H22B 0.9800 . ?
C22 H22C 0.9800 . ?
C23 H23A 0.9800 . ?
C23 H23B 0.9800 . ?
C23 H23C 0.9800 . ?
C24 H24A 0.9800 . ?
C24 H24B 0.9800 . ?
C24 H24C 0.9800 . ?
C25 H25A 0.9900 . ?
C25 H25B 0.9900 . ?
C26 H26A 0.9800 . ?
C26 H26B 0.9800 . ?
C26 H26C 0.9800 . ?
C27 H27A 0.9800 . ?
C27 H27B 0.9800 . ?
C27 H27C 0.9800 . ?
C28 H28A 0.9800 . ?
C28 H28B 0.9800 . ?
C28 H28C 0.9800 . ?
C29 C30 1.489(7) . ?
C29 H29A 0.9900 . ?
C29 H29B 0.9900 . ?
C30 C31 1.497(8) . ?
C30 H30A 0.9900 . ?
C30 H30B 0.9900 . ?
C31 C32 1.427(7) . ?
C31 H31A 0.9900 . ?
C31 H31B 0.9900 . ?
C32 H32A 0.9900 . ?
C32 H32B 0.9900 . ?

loop_
_geom_torsion_atom_site_label_1
_geom_torsion_atom_site_label_2
_geom_torsion_atom_site_label_3
_geom_torsion_atom_site_label_4
_geom_torsion
_geom_torsion_site_symmetry_1
_geom_torsion_site_symmetry_2
_geom_torsion_site_symmetry_3
_geom_torsion_site_symmetry_4
_geom_torsion_publ_flag
C14 S2 Lu O1 -150.60(15) . . . . ?
C13 S2 Lu O1 -46.57(16) . . . . ?
C14 S2 Lu O2 2.17(16) . . . . ?
C13 S2 Lu O2 106.20(17) . . . . ?
C14 S2 Lu O3 -51.1(2) . . . . ?
C13 S2 Lu O3 52.9(3) . . . . ?
C14 S2 Lu C25 100.02(17) . . . . ?
C13 S2 Lu C25 -155.96(18) . . . . ?
C14 S2 Lu S1 -83.21(14) . . . . ?
C13 S2 Lu S1 20.82(14) . . . . ?
C2 S1 Lu O1 -2.50(16) . . . . ?
C12 S1 Lu O1 100.52(17) . . . . ?
C2 S1 Lu O2 -172.92(16) . . . . ?
C12 S1 Lu O2 -69.91(17) . . . . ?
C2 S1 Lu O3 91.66(16) . . . . ?
C12 S1 Lu O3 -165.33(17) . . . . ?
C2 S1 Lu C25 -61.4(12) . . . . ?
C12 S1 Lu C25 41.6(12) . . . . ?
C2 S1 Lu S2 -100.11(14) . . . . ?
C12 S1 Lu S2 2.90(15) . . . . ?
O2 Lu O1 C1 21.3(5) . . . . ?
O3 Lu O1 C1 -81.8(4) . . . . ?
C25 Lu O1 C1 178.7(4) . . . . ?
S2 Lu O1 C1 75.9(4) . . . . ?
S1 Lu O1 C1 3.3(4) . . . . ?
O1 Lu O2 C15 55.5(4) . . . . ?
O3 Lu O2 C15 158.1(4) . . . . ?
C25 Lu O2 C15 -102.7(4) . . . . ?
S2 Lu O2 C15 -4.0(3) . . . . ?
S1 Lu O2 C15 72.5(4) . . . . ?
O1 Lu O3 C32 174.6(5) . . . . ?
O2 Lu O3 C32 25.9(5) . . . . ?
C25 Lu O3 C32 -76.0(5) . . . . ?
S2 Lu O3 C32 75.5(6) . . . . ?
S1 Lu O3 C32 106.3(5) . . . . ?
O1 Lu O3 C29 -17.7(4) . . . . ?
O2 Lu O3 C29 -166.5(4) . . . . ?
C25 Lu O3 C29 91.6(4) . . . . ?
S2 Lu O3 C29 -116.9(4) . . . . ?
S1 Lu O3 C29 -86.1(4) . . . . ?
Lu O1 C1 C2 -2.5(6) . . . . ?
Lu O1 C1 C6 178.2(3) . . . . ?
O1 C1 C2 C3 178.4(4) . . . . ?
C6 C1 C2 C3 -2.3(6) . . . . ?
O1 C1 C2 S1 -1.4(5) . . . . ?
C6 C1 C2 S1 177.9(3) . . . . ?
C12 S1 C2 C3 77.4(4) . . . . ?
Lu S1 C2 C3 -177.0(3) . . . . ?
C12 S1 C2 C1 -102.8(4) . . . . ?
Lu S1 C2 C1 2.8(3) . . . . ?
C1 C2 C3 C4 0.8(7) . . . . ?
S1 C2 C3 C4 -179.5(4) . . . . ?
C2 C3 C4 C5 0.9(7) . . . . ?
C2 C3 C4 C7 178.9(4) . . . . ?
C3 C4 C5 C6 -1.0(7) . . . . ?
C7 C4 C5 C6 -179.0(4) . . . . ?
C4 C5 C6 C1 -0.5(6) . . . . ?
C4 C5 C6 C8 -179.9(4) . . . . ?
O1 C1 C6 C5 -178.5(4) . . . . ?
C2 C1 C6 C5 2.1(6) . . . . ?
O1 C1 C6 C8 0.8(6) . . . . ?
C2 C1 C6 C8 -178.5(4) . . . . ?
C5 C6 C8 C10 113.7(4) . . . . ?
C1 C6 C8 C10 -65.6(5) . . . . ?
C5 C6 C8 C11 -5.2(6) . . . . ?
C1 C6 C8 C11 175.5(4) . . . . ?
C5 C6 C8 C9 -124.3(4) . . . . ?
C1 C6 C8 C9 56.4(5) . . . . ?
C2 S1 C12 C13 64.0(4) . . . . ?
Lu S1 C12 C13 -34.6(4) . . . . ?
S1 C12 C13 S2 62.9(4) . . . . ?
C14 S2 C13 C12 46.9(4) . . . . ?
Lu S2 C13 C12 -52.8(3) . . . . ?
C13 S2 C14 C19 74.9(4) . . . . ?
Lu S2 C14 C19 -180.0(3) . . . . ?
C13 S2 C14 C15 -106.6(3) . . . . ?
Lu S2 C14 C15 -1.5(3) . . . . ?
Lu O2 C15 C14 4.3(6) . . . . ?
Lu O2 C15 C16 -177.6(3) . . . . ?
C19 C14 C15 O2 177.7(4) . . . . ?
S2 C14 C15 O2 -0.7(5) . . . . ?
C19 C14 C15 C16 -0.4(6) . . . . ?
S2 C14 C15 C16 -178.9(3) . . . . ?
O2 C15 C16 C17 -178.4(4) . . . . ?
C14 C15 C16 C17 -0.3(6) . . . . ?
O2 C15 C16 C21 0.1(6) . . . . ?
C14 C15 C16 C21 178.3(4) . . . . ?
C15 C16 C17 C18 0.3(6) . . . . ?
C21 C16 C17 C18 -178.2(4) . . . . ?
C16 C17 C18 C19 0.5(7) . . . . ?
C16 C17 C18 C20 178.3(4) . . . . ?
C17 C18 C19 C14 -1.2(7) . . . . ?
C20 C18 C19 C14 -179.0(4) . . . . ?
C15 C14 C19 C18 1.2(7) . . . . ?
S2 C14 C19 C18 179.7(3) . . . . ?
C17 C16 C21 C23 118.3(4) . . . . ?
C15 C16 C21 C23 -60.2(5) . . . . ?
C17 C16 C21 C24 -1.2(5) . . . . ?
C15 C16 C21 C24 -179.7(4) . . . . ?
C17 C16 C21 C22 -119.9(4) . . . . ?
C15 C16 C21 C22 61.6(5) . . . . ?
C26 Si C25 Lu -46.7(4) . . . . ?
C28 Si C25 Lu 73.7(3) . . . . ?
C27 Si C25 Lu -166.3(3) . . . . ?
O1 Lu C25 Si -30.5(3) . . . . ?
O2 Lu C25 Si 137.5(3) . . . . ?
O3 Lu C25 Si -126.0(3) . . . . ?
S2 Lu C25 Si 64.8(3) . . . . ?
S1 Lu C25 Si 26.9(15) . . . . ?
C32 O3 C29 C30 7.6(7) . . . . ?
Lu O3 C29 C30 -162.0(3) . . . . ?
O3 C29 C30 C31 -20.2(6) . . . . ?
C29 C30 C31 C32 25.6(7) . . . . ?
C30 C31 C32 O3 -21.8(8) . . . . ?
C29 O3 C32 C31 9.0(8) . . . . ?
Lu O3 C32 C31 178.1(4) . . . . ?
